data_4349139
loop_
_publ_author_name
'Huff, Gregory S.'
'Lo, Warrick K. C.'
'Horvath, Raphael'
'Turner, Jack O.'
'Sun, Xue-Zhong'
'Weal, Geoffrey R.'
'Davidson, Hannah J.'
'Kennedy, Aaron D. W.'
'McAdam, C. John'
'Crowley, James D.'
'George, Michael W.'
'Gordon, Keith C.'

_publ_section_title
;
 Excited States of Triphenylamine-Substituted 2-Pyridyl-1,2,3-triazole
 Complexes.
;
_journal_issue 23
_journal_name_full 'Inorganic chemistry'
_journal_page_first 12238
_journal_page_last 12253
_journal_paper_doi 10.1021/acs.inorgchem.6b01959
_journal_volume 55
_journal_year 2016
_chemical_formula_sum 'C48 H35 N5 Pt'
_chemical_formula_weight 876.90
_space_group_crystal_system monoclinic
_space_group_IT_number 14
_space_group_name_Hall '-P 2ybc'
_space_group_name_H-M_alt 'P 1 21/c 1'
_atom_sites_solution_hydrogens geom
_audit_creation_method SHELXL-2014
_cell_angle_alpha 90
_cell_angle_beta 91.439(3)
_cell_angle_gamma 90
_cell_formula_units_Z 8
_cell_length_a 14.9463(5)
_cell_length_b 37.5453(13)
_cell_length_c 13.5608(4)
_cell_measurement_reflns_used 7369
_cell_measurement_temperature 100.0(2)
_cell_measurement_theta_max 74.0690
_cell_measurement_theta_min 3.4510
_cell_volume 7607.4(4)
_computing_cell_refinement
;
CrysAlisPro, Agilent Technologies,
Version 1.171.37.33 (release 27-03-2014 CrysAlis171 .NET)
(compiled Mar 27 2014,17:12:48)
;
_computing_data_collection
;
CrysAlisPro, Agilent Technologies,
Version 1.171.37.33 (release 27-03-2014 CrysAlis171 .NET)
(compiled Mar 27 2014,17:12:48)
;
_computing_data_reduction
;
CrysAlisPro, Agilent Technologies,
Version 1.171.37.33 (release 27-03-2014 CrysAlis171 .NET)
(compiled Mar 27 2014,17:12:48)
;
_computing_structure_refinement 'SHELXL-2014 (Sheldrick, 2014)'
_computing_structure_solution 'SIR97 (Altomare et al., 1997)'
_diffrn_ambient_temperature 100.0(2)
_diffrn_detector_area_resol_mean 5.1725
_diffrn_measured_fraction_theta_full 1.000
_diffrn_measured_fraction_theta_max 0.971
_diffrn_measurement_device_type 'SuperNova, Dual, Cu at zero, Atlas'
_diffrn_measurement_method '\w scans'
_diffrn_radiation_type CuK\a
_diffrn_radiation_wavelength 1.54184
_diffrn_reflns_av_R_equivalents 0.1145
_diffrn_reflns_av_unetI/netI 0.1421
_diffrn_reflns_Laue_measured_fraction_full 1.000
_diffrn_reflns_Laue_measured_fraction_max 0.971
_diffrn_reflns_limit_h_max 18
_diffrn_reflns_limit_h_min -18
_diffrn_reflns_limit_k_max 44
_diffrn_reflns_limit_k_min -46
_diffrn_reflns_limit_l_max 16
_diffrn_reflns_limit_l_min -11
_diffrn_reflns_number 42350
_diffrn_reflns_point_group_measured_fraction_full 1.000
_diffrn_reflns_point_group_measured_fraction_max 0.971
_diffrn_reflns_theta_full 67.000
_diffrn_reflns_theta_max 74.192
_diffrn_reflns_theta_min 3.183
_diffrn_source 'sealed X-ray tube'
_exptl_absorpt_coefficient_mu 7.214
_exptl_absorpt_correction_T_max 0.960
_exptl_absorpt_correction_T_min 0.911
_exptl_absorpt_correction_type gaussian
_exptl_absorpt_process_details
;
CrysAlisPro, Agilent Technologies,
Version 1.171.37.33 (release 27-03-2014 CrysAlis171 .NET)
(compiled Mar 27 2014,17:12:48)
Numerical absorption correction based on gaussian integration over
			a multifaceted crystal model
Empirical absorption correction using spherical harmonics,
 implemented in SCALE3 ABSPACK scaling algorithm.
;
_exptl_crystal_colour yellow
_exptl_crystal_density_diffrn 1.531
_exptl_crystal_description plate
_exptl_crystal_F_000 3488
_exptl_crystal_size_max 0.15
_exptl_crystal_size_mid 0.05
_exptl_crystal_size_min 0.05
_platon_squeeze_details
;
 Highly disordered water molecules. The number of
 electrons is consistent with eight water molecules.
;
_refine_diff_density_max 3.957
_refine_diff_density_min -2.534
_refine_diff_density_rms 0.250
_refine_ls_extinction_method none
_refine_ls_goodness_of_fit_ref 1.081
_refine_ls_hydrogen_treatment constr
_refine_ls_matrix_type full
_refine_ls_number_parameters 973
_refine_ls_number_reflns 15029
_refine_ls_number_restraints 228
_refine_ls_restrained_S_all 1.076
_refine_ls_R_factor_all 0.1425
_refine_ls_R_factor_gt 0.0894
_refine_ls_shift/su_max 0.000
_refine_ls_shift/su_mean 0.000
_refine_ls_structure_factor_coef Fsqd
_refine_ls_weighting_details 'w=1/[\s^2^(Fo^2^)+(0.0695P)^2^+132.0381P] where P=(Fo^2^+2Fc^2^)/3'
_refine_ls_weighting_scheme calc
_refine_ls_wR_factor_gt 0.2114
_refine_ls_wR_factor_ref 0.2371
_reflns_Friedel_coverage 0.000
_reflns_number_gt 9205
_reflns_number_total 15029
_reflns_threshold_expression 'I > 2\s(I)'
_cod_data_source_file ic6b01959_si_002.cif
_cod_data_source_block WKLP735
_cod_original_sg_symbol_H-M 'P 21/c'
_cod_database_code 4349139
_shelx_space_group_comment
;
The symmetry employed for this shelxl refinement is uniquely defined
by the following loop, which should always be used as a source of
symmetry information in preference to the above space-group names.
They are only intended as comments.
;
_shelxl_version_number 2014-3
_platon_squeeze_void_probe_radius 1.20

loop_
_space_group_symop_operation_xyz
'x, y, z'
'-x, y+1/2, -z+1/2'
'-x, -y, -z'
'x, -y-1/2, z-1/2'

loop_
_atom_site_label
_atom_site_type_symbol
_atom_site_fract_x
_atom_site_fract_y
_atom_site_fract_z
_atom_site_U_iso_or_equiv
_atom_site_adp_type
_atom_site_occupancy
_atom_site_site_symmetry_order
_atom_site_calc_flag
_atom_site_refinement_flags_posn
_atom_site_refinement_flags_adp
C1 C 0.3000(10) 0.3858(4) 0.6549(12) 0.036(3) Uani 1 1 d . U
C2 C 0.3138(11) 0.4205(4) 0.6229(14) 0.041(4) Uani 1 1 d . U
H2 H 0.3189 0.4254 0.5560 0.050 Uiso 1 1 calc R U
C3 C 0.3202(13) 0.4483(5) 0.6927(18) 0.060(5) Uani 1 1 d . U
H3 H 0.3306 0.4716 0.6727 0.072 Uiso 1 1 calc R U
C4 C 0.3106(12) 0.4402(6) 0.7923(15) 0.055(5) Uani 1 1 d . U
H4 H 0.3130 0.4583 0.8389 0.066 Uiso 1 1 calc R U
C5 C 0.2976(12) 0.4058(6) 0.8219(13) 0.052(4) Uani 1 1 d . U
H5 H 0.2928 0.4008 0.8887 0.062 Uiso 1 1 calc R U
C6 C 0.2916(11) 0.3783(5) 0.7538(12) 0.043(4) Uani 1 1 d . U
H6 H 0.2819 0.3551 0.7746 0.052 Uiso 1 1 calc R U
C7 C 0.3751(10) 0.3439(4) 0.5454(10) 0.027(3) Uani 1 1 d . .
C8 C 0.3920(12) 0.3448(4) 0.4463(11) 0.036(4) Uani 1 1 d . .
H8 H 0.3498 0.3545 0.4025 0.043 Uiso 1 1 calc R U
C9 C 0.4706(10) 0.3314(4) 0.4114(11) 0.035(3) Uani 1 1 d . .
H9 H 0.4820 0.3325 0.3443 0.042 Uiso 1 1 calc R U
C10 C 0.5337(13) 0.3161(4) 0.4772(11) 0.039(4) Uani 1 1 d . .
H10 H 0.5868 0.3067 0.4540 0.047 Uiso 1 1 calc R U
C11 C 0.5162(11) 0.3150(4) 0.5754(11) 0.035(4) Uani 1 1 d . .
H11 H 0.5576 0.3047 0.6191 0.043 Uiso 1 1 calc R U
C12 C 0.4380(10) 0.3291(4) 0.6108(10) 0.030(3) Uani 1 1 d . .
H12 H 0.4274 0.3286 0.6781 0.036 Uiso 1 1 calc R U
C13 C 0.2130(10) 0.3390(4) 0.5716(10) 0.028(3) Uani 1 1 d . .
C14 C 0.1327(10) 0.3524(4) 0.6079(11) 0.032(3) Uani 1 1 d . .
H14 H 0.1326 0.3743 0.6401 0.038 Uiso 1 1 calc R U
C15 C 0.0562(9) 0.3341(4) 0.5968(10) 0.030(3) Uani 1 1 d . .
H15 H 0.0041 0.3441 0.6207 0.036 Uiso 1 1 calc R U
C16 C 0.0506(10) 0.3012(4) 0.5516(10) 0.027(3) Uani 1 1 d . .
C17 C 0.1293(9) 0.2873(4) 0.5150(10) 0.025(3) Uani 1 1 d . .
H17 H 0.1283 0.2652 0.4840 0.030 Uiso 1 1 calc R U
C18 C 0.2086(10) 0.3056(4) 0.5236(11) 0.029(3) Uani 1 1 d . .
H18 H 0.2602 0.2959 0.4975 0.035 Uiso 1 1 calc R U
C19 C -0.0307(9) 0.2433(4) 0.5432(10) 0.024(3) Uani 1 1 d . .
H19 H 0.0238 0.2318 0.5543 0.029 Uiso 1 1 calc R U
C20 C -0.0333(9) 0.2806(4) 0.5397(9) 0.028(3) Uani 1 1 d . .
C21 C -0.1165(9) 0.2965(4) 0.5301(9) 0.025(3) Uani 1 1 d . .
H21 H -0.1210 0.3212 0.5305 0.030 Uiso 1 1 calc R U
C22 C -0.1949(10) 0.2756(4) 0.5197(9) 0.028(3) Uani 1 1 d . .
H22 H -0.2507 0.2864 0.5138 0.034 Uiso 1 1 calc R U
C23 C -0.1878(9) 0.2393(4) 0.5184(10) 0.028(3) Uani 1 1 d . .
C24 C -0.2604(9) 0.2142(4) 0.5063(9) 0.024(3) Uani 1 1 d . U
C25 C -0.3515(11) 0.2149(4) 0.4985(10) 0.034(3) Uani 1 1 d . .
H25 H -0.3886 0.2348 0.4987 0.041 Uiso 1 1 calc R U
C26 C -0.4665(10) 0.1648(5) 0.4865(14) 0.047(4) Uani 1 1 d . .
H26A H -0.5081 0.1820 0.4580 0.056 Uiso 1 1 calc R U
H26B H -0.4852 0.1596 0.5530 0.056 Uiso 1 1 calc R U
C27 C -0.4702(11) 0.1314(5) 0.4269(14) 0.044(4) Uani 1 1 d . U
C28 C -0.4749(12) 0.0980(5) 0.4718(14) 0.046(4) Uani 1 1 d . U
H28 H -0.4796 0.0964 0.5399 0.055 Uiso 1 1 calc R U
C29 C -0.4726(13) 0.0673(5) 0.4163(15) 0.055(5) Uani 1 1 d . U
H29 H -0.4738 0.0453 0.4477 0.066 Uiso 1 1 calc R U
C30 C -0.4685(12) 0.0686(6) 0.3136(15) 0.053(4) Uani 1 1 d . U
H30 H -0.4676 0.0478 0.2763 0.064 Uiso 1 1 calc R U
C31 C -0.4660(12) 0.1020(6) 0.2688(15) 0.057(5) Uani 1 1 d . U
H31 H -0.4647 0.1035 0.2005 0.068 Uiso 1 1 calc R U
C32 C -0.4654(12) 0.1331(5) 0.3251(13) 0.049(4) Uani 1 1 d . U
H32 H -0.4617 0.1551 0.2941 0.058 Uiso 1 1 calc R U
C33 C 0.0251(10) 0.1628(4) 0.5461(11) 0.028(3) Uani 1 1 d . .
C34 C 0.1013(10) 0.1596(4) 0.5716(10) 0.030(3) Uani 1 1 d . .
C35 C 0.1941(11) 0.1526(4) 0.6061(11) 0.032(3) Uani 1 1 d . .
C36 C 0.2414(10) 0.1785(4) 0.6606(11) 0.031(3) Uani 1 1 d . .
H36 H 0.2145 0.2002 0.6745 0.038 Uiso 1 1 calc R U
C37 C 0.3270(11) 0.1719(4) 0.6932(11) 0.036(3) Uani 1 1 d . .
H37 H 0.3585 0.1893 0.7283 0.044 Uiso 1 1 calc R U
C38 C 0.3676(12) 0.1392(4) 0.6744(11) 0.036(4) Uani 1 1 d . .
H38 H 0.4258 0.1347 0.6967 0.044 Uiso 1 1 calc R U
C39 C 0.3201(11) 0.1139(4) 0.6226(13) 0.042(4) Uani 1 1 d . .
H39 H 0.3466 0.0920 0.6099 0.050 Uiso 1 1 calc R U
C40 C 0.2342(11) 0.1202(4) 0.5890(13) 0.040(4) Uani 1 1 d . .
H40 H 0.2028 0.1026 0.5546 0.048 Uiso 1 1 calc R U
C41 C -0.1147(9) 0.1171(4) 0.5005(11) 0.031(3) Uani 1 1 d . .
C42 C -0.1316(12) 0.0855(4) 0.4879(11) 0.038(4) Uani 1 1 d . .
C43 C -0.1607(13) 0.0496(4) 0.4716(15) 0.050(4) Uani 1 1 d . U
C44 C -0.1149(15) 0.0204(5) 0.5136(17) 0.064(5) Uani 1 1 d . U
H44 H -0.0625 0.0237 0.5508 0.077 Uiso 1 1 calc R U
C45 C -0.1500(17) -0.0137(5) 0.4984(19) 0.077(6) Uani 1 1 d . U
H45 H -0.1218 -0.0330 0.5289 0.092 Uiso 1 1 calc R U
C46 C -0.2234(16) -0.0196(5) 0.4409(19) 0.072(5) Uani 1 1 d . U
H46 H -0.2435 -0.0428 0.4302 0.087 Uiso 1 1 calc R U
C47 C -0.2692(14) 0.0089(5) 0.3976(17) 0.061(5) Uani 1 1 d . U
H47 H -0.3206 0.0050 0.3590 0.073 Uiso 1 1 calc R U
C48 C -0.2376(13) 0.0432(5) 0.4125(15) 0.052(4) Uani 1 1 d . U
H48 H -0.2677 0.0623 0.3830 0.063 Uiso 1 1 calc R U
C49 C 0.1872(11) 0.0271(5) 0.8566(14) 0.044(4) Uani 1 1 d . U
C50 C 0.2572(12) 0.0501(5) 0.8268(17) 0.059(5) Uani 1 1 d . U
H50 H 0.2435 0.0708 0.7917 0.071 Uiso 1 1 calc R U
C51 C 0.3421(13) 0.0422(6) 0.8490(19) 0.072(6) Uani 1 1 d . U
H51 H 0.3869 0.0577 0.8294 0.087 Uiso 1 1 calc R U
C52 C 0.3658(15) 0.0114(7) 0.901(2) 0.086(7) Uani 1 1 d . U
H52 H 0.4254 0.0064 0.9166 0.103 Uiso 1 1 calc R U
C53 C 0.2964(14) -0.0122(6) 0.928(2) 0.075(6) Uani 1 1 d . U
H53 H 0.3105 -0.0335 0.9603 0.090 Uiso 1 1 calc R U
C54 C 0.2101(12) -0.0037(5) 0.9084(15) 0.053(5) Uani 1 1 d . U
H54 H 0.1650 -0.0187 0.9298 0.064 Uiso 1 1 calc R U
C55 C 0.0360(11) 0.0063(4) 0.8162(14) 0.043(4) Uani 1 1 d . .
C56 C 0.0511(14) -0.0172(5) 0.7413(16) 0.053(5) Uani 1 1 d . .
H56 H 0.1006 -0.0144 0.7019 0.063 Uiso 1 1 calc R U
C57 C -0.0092(14) -0.0458(5) 0.7241(18) 0.061(6) Uani 1 1 d . .
H57 H 0.0015 -0.0621 0.6740 0.073 Uiso 1 1 calc R U
C58 C -0.0832(14) -0.0496(6) 0.7811(19) 0.065(6) Uani 1 1 d . .
H58 H -0.1236 -0.0680 0.7688 0.078 Uiso 1 1 calc R U
C59 C -0.0968(14) -0.0264(6) 0.8548(19) 0.070(7) Uani 1 1 d . .
H59 H -0.1471 -0.0292 0.8930 0.084 Uiso 1 1 calc R U
C60 C -0.0386(12) 0.0013(5) 0.8759(15) 0.053(5) Uani 1 1 d . .
H60 H -0.0487 0.0165 0.9288 0.064 Uiso 1 1 calc R U
C61 C 0.0642(11) 0.0701(4) 0.8240(12) 0.037(4) Uani 1 1 d . .
C62 C 0.1032(11) 0.0988(4) 0.8756(12) 0.038(4) Uani 1 1 d . .
H62 H 0.1508 0.0950 0.9198 0.046 Uiso 1 1 calc R U
C63 C 0.0705(11) 0.1328(4) 0.8606(12) 0.038(4) Uani 1 1 d . .
H63 H 0.0979 0.1516 0.8940 0.046 Uiso 1 1 calc R U
C64 C -0.0025(10) 0.1398(4) 0.7968(11) 0.032(3) Uani 1 1 d . .
C65 C -0.0411(13) 0.1105(4) 0.7486(11) 0.041(4) Uani 1 1 d . .
H65 H -0.0912 0.1142 0.7079 0.049 Uiso 1 1 calc R U
C66 C -0.0083(12) 0.0766(4) 0.7585(12) 0.039(4) Uani 1 1 d . .
H66 H -0.0339 0.0580 0.7221 0.047 Uiso 1 1 calc R U
C67 C -0.1320(11) 0.1822(4) 0.7723(10) 0.033(3) Uani 1 1 d . .
H67 H -0.1704 0.1628 0.7658 0.040 Uiso 1 1 calc R U
C68 C -0.0387(12) 0.1761(4) 0.7860(10) 0.036(4) Uani 1 1 d . .
C69 C 0.0174(11) 0.2062(4) 0.7933(10) 0.033(3) Uani 1 1 d . .
H69 H 0.0789 0.2035 0.8017 0.040 Uiso 1 1 calc R U
C70 C -0.0205(11) 0.2399(4) 0.7879(10) 0.030(3) Uani 1 1 d . .
H70 H 0.0154 0.2601 0.7911 0.036 Uiso 1 1 calc R U
C71 C -0.1101(9) 0.2429(4) 0.7779(9) 0.024(3) Uani 1 1 d . U
C72 C -0.1584(10) 0.2773(4) 0.7738(9) 0.027(3) Uani 1 1 d . U
C73 C -0.1345(11) 0.3129(4) 0.7779(11) 0.036(4) Uani 1 1 d . .
H73 H -0.0772 0.3224 0.7851 0.043 Uiso 1 1 calc R U
C74 C -0.2231(13) 0.3695(5) 0.7596(12) 0.047(4) Uani 1 1 d . .
H74A H -0.1798 0.3818 0.8019 0.057 Uiso 1 1 calc R U
H74B H -0.2826 0.3762 0.7798 0.057 Uiso 1 1 calc R U
C75 C -0.2104(11) 0.3803(4) 0.6536(12) 0.035(3) Uani 1 1 d . .
C76 C -0.2776(13) 0.3723(5) 0.5835(12) 0.046(4) Uani 1 1 d . .
H76 H -0.3305 0.3615 0.6023 0.055 Uiso 1 1 calc R U
C77 C -0.2643(16) 0.3806(6) 0.4872(14) 0.060(5) Uani 1 1 d . .
H77 H -0.3083 0.3746 0.4404 0.072 Uiso 1 1 calc R U
C78 C -0.1905(18) 0.3971(6) 0.4571(17) 0.068(6) Uani 1 1 d . .
H78 H -0.1848 0.4030 0.3910 0.081 Uiso 1 1 calc R U
C79 C -0.1238(14) 0.4053(5) 0.524(2) 0.068(7) Uani 1 1 d . .
H79 H -0.0717 0.4160 0.5021 0.082 Uiso 1 1 calc R U
C80 C -0.1332(13) 0.3975(4) 0.6264(17) 0.056(5) Uani 1 1 d . .
H80 H -0.0891 0.4037 0.6728 0.067 Uiso 1 1 calc R U
C81 C -0.3385(11) 0.1756(5) 0.7478(10) 0.040(4) Uani 1 1 d . .
C82 C -0.3520(11) 0.1446(5) 0.7398(12) 0.039(4) Uani 1 1 d . .
C83 C -0.3643(15) 0.1072(6) 0.7280(16) 0.060(3) Uani 1 1 d . U
C84 C -0.3143(15) 0.0874(6) 0.6649(16) 0.061(3) Uani 1 1 d . U
H84 H -0.2709 0.0984 0.6277 0.073 Uiso 1 1 calc R U
C85 C -0.3280(17) 0.0507(6) 0.6562(18) 0.071(4) Uani 1 1 d . U
H85 H -0.2926 0.0378 0.6135 0.085 Uiso 1 1 calc R U
C86 C -0.3894(18) 0.0337(7) 0.706(2) 0.082(4) Uani 1 1 d . U
H86 H -0.4021 0.0099 0.6932 0.098 Uiso 1 1 calc R U
C87 C -0.4331(19) 0.0513(7) 0.777(2) 0.086(4) Uani 1 1 d . U
H87 H -0.4710 0.0389 0.8178 0.103 Uiso 1 1 calc R U
C88 C -0.4223(17) 0.0890(7) 0.7894(19) 0.075(4) Uani 1 1 d . U
H88 H -0.4533 0.1011 0.8377 0.091 Uiso 1 1 calc R U
C89 C -0.4328(11) 0.2404(5) 0.7671(12) 0.038(4) Uani 1 1 d . U
C90 C -0.5059(11) 0.2480(4) 0.7810(11) 0.034(3) Uani 1 1 d . .
C91 C -0.5966(10) 0.2583(4) 0.8096(11) 0.031(3) Uani 1 1 d . .
C92 C -0.6164(12) 0.2629(4) 0.9069(13) 0.040(4) Uani 1 1 d . .
H92 H -0.5721 0.2578 0.9542 0.048 Uiso 1 1 calc R U
C93 C -0.6983(13) 0.2747(4) 0.9387(13) 0.045(4) Uani 1 1 d . .
H93 H -0.7090 0.2772 1.0056 0.054 Uiso 1 1 calc R U
C94 C -0.7646(13) 0.2827(4) 0.8678(13) 0.043(4) Uani 1 1 d . .
H94 H -0.8191 0.2920 0.8870 0.052 Uiso 1 1 calc R U
C95 C -0.7491(10) 0.2767(5) 0.7681(12) 0.038(4) Uani 1 1 d . .
H95 H -0.7940 0.2805 0.7206 0.046 Uiso 1 1 calc R U
C96 C -0.6642(12) 0.2649(4) 0.7412(12) 0.038(4) Uani 1 1 d . .
H96 H -0.6532 0.2614 0.6747 0.046 Uiso 1 1 calc R U
N1 N 0.2922(9) 0.3578(3) 0.5816(9) 0.032(3) Uani 1 1 d . .
N2 N -0.1061(8) 0.2237(3) 0.5305(7) 0.023(2) Uani 1 1 d . .
N3 N -0.2372(7) 0.1782(3) 0.5026(8) 0.024(2) Uani 1 1 d . U
N4 N -0.3076(8) 0.1579(4) 0.4937(10) 0.035(3) Uani 1 1 d . .
N5 N -0.3763(9) 0.1803(3) 0.4906(9) 0.033(3) Uani 1 1 d . .
N6 N 0.0966(10) 0.0350(4) 0.8361(11) 0.042(3) Uani 1 1 d . .
N7 N -0.1663(8) 0.2154(4) 0.7683(7) 0.028(3) Uani 1 1 d . .
N8 N -0.2482(10) 0.2771(3) 0.7669(8) 0.035(3) Uani 1 1 d . .
N9 N -0.2846(8) 0.3093(4) 0.7626(9) 0.035(3) Uani 1 1 d . .
N10 N -0.2112(9) 0.3307(4) 0.7694(9) 0.034(3) Uani 1 1 d . .
Pt1 Pt -0.10349(4) 0.16807(2) 0.52002(4) 0.02756(16) Uani 1 1 d . .
Pt2 Pt -0.30409(5) 0.22637(2) 0.75987(4) 0.03246(18) Uani 1 1 d . .

loop_
_atom_site_aniso_label
_atom_site_aniso_U_11
_atom_site_aniso_U_22
_atom_site_aniso_U_33
_atom_site_aniso_U_23
_atom_site_aniso_U_13
_atom_site_aniso_U_12
C1 0.029(8) 0.037(8) 0.041(8) -0.015(7) -0.011(6) -0.003(6)
C2 0.028(8) 0.040(8) 0.056(10) -0.011(7) -0.004(7) 0.000(6)
C3 0.043(10) 0.041(9) 0.094(13) -0.013(9) -0.008(10) 0.001(8)
C4 0.032(9) 0.066(11) 0.068(11) -0.040(10) -0.011(8) 0.009(8)
C5 0.039(9) 0.084(12) 0.032(8) -0.022(8) -0.012(7) 0.005(9)
C6 0.041(9) 0.055(9) 0.033(8) -0.014(7) -0.002(7) -0.004(7)
C7 0.030(8) 0.032(7) 0.019(7) -0.009(5) -0.005(5) -0.008(6)
C8 0.043(10) 0.036(8) 0.027(8) 0.004(6) -0.001(7) -0.005(7)
C9 0.034(8) 0.046(9) 0.025(7) -0.005(7) -0.003(6) 0.002(7)
C10 0.065(12) 0.028(7) 0.024(8) 0.000(6) -0.020(7) -0.007(7)
C11 0.041(9) 0.034(8) 0.031(8) 0.014(6) -0.015(7) 0.001(7)
C12 0.037(8) 0.037(8) 0.016(7) -0.004(6) -0.001(6) 0.001(6)
C13 0.029(8) 0.037(8) 0.018(7) -0.001(6) -0.007(5) -0.006(6)
C14 0.033(8) 0.026(7) 0.037(8) -0.015(6) -0.002(6) -0.006(6)
C15 0.022(7) 0.048(9) 0.021(7) -0.007(6) -0.001(5) -0.002(6)
C16 0.029(8) 0.022(7) 0.030(7) -0.002(6) 0.004(6) -0.001(5)
C17 0.017(7) 0.033(7) 0.025(7) -0.008(6) -0.001(5) -0.002(5)
C18 0.030(8) 0.026(7) 0.032(8) -0.007(6) 0.008(6) 0.005(6)
C19 0.022(7) 0.028(7) 0.023(7) -0.004(5) -0.002(5) -0.004(5)
C20 0.024(7) 0.046(8) 0.013(6) 0.001(6) -0.003(5) -0.003(6)
C21 0.018(7) 0.042(8) 0.016(6) -0.002(6) 0.001(5) -0.008(6)
C22 0.025(7) 0.048(9) 0.011(6) 0.000(6) -0.001(5) -0.008(6)
C23 0.016(7) 0.051(9) 0.016(6) 0.001(6) 0.006(5) -0.006(6)
C24 0.024(6) 0.037(6) 0.009(5) 0.006(5) -0.006(4) -0.006(5)
C25 0.039(9) 0.042(9) 0.021(7) 0.010(6) -0.005(6) -0.002(7)
C26 0.017(8) 0.058(11) 0.065(12) 0.009(9) -0.009(7) 0.000(7)
C27 0.026(8) 0.052(9) 0.054(10) 0.005(8) -0.011(7) -0.004(7)
C28 0.041(9) 0.048(9) 0.048(9) 0.022(8) -0.003(7) -0.016(7)
C29 0.053(11) 0.049(10) 0.064(11) 0.002(9) -0.014(9) -0.003(8)
C30 0.031(9) 0.062(10) 0.066(11) -0.007(9) -0.016(8) -0.011(8)
C31 0.024(8) 0.092(13) 0.055(10) 0.006(10) -0.005(7) -0.012(8)
C32 0.039(9) 0.062(10) 0.045(9) 0.012(8) -0.009(7) -0.015(8)
C33 0.030(8) 0.022(7) 0.033(8) -0.004(6) 0.009(6) -0.009(6)
C34 0.034(9) 0.028(7) 0.026(7) 0.007(6) -0.007(6) -0.008(6)
C35 0.036(9) 0.032(7) 0.028(8) 0.006(6) -0.006(6) -0.003(6)
C36 0.020(7) 0.034(8) 0.040(9) -0.001(6) -0.003(6) -0.005(6)
C37 0.038(9) 0.035(8) 0.036(8) -0.002(7) -0.007(7) -0.003(7)
C38 0.044(10) 0.036(8) 0.028(8) -0.003(6) 0.003(7) -0.005(7)
C39 0.038(10) 0.032(8) 0.057(11) -0.003(7) 0.000(8) 0.003(7)
C40 0.035(9) 0.036(8) 0.049(10) -0.014(7) -0.004(7) -0.002(7)
C41 0.011(6) 0.039(8) 0.042(9) 0.010(7) 0.006(6) -0.005(5)
C42 0.046(10) 0.039(9) 0.031(8) 0.013(7) 0.003(7) -0.009(7)
C43 0.054(9) 0.027(7) 0.070(10) 0.016(7) -0.018(8) -0.008(7)
C44 0.068(11) 0.035(8) 0.087(11) 0.020(8) -0.043(9) -0.013(8)
C45 0.082(12) 0.037(8) 0.109(13) 0.025(9) -0.047(10) -0.017(8)
C46 0.079(12) 0.032(8) 0.105(13) 0.023(9) -0.035(10) -0.019(8)
C47 0.061(10) 0.033(8) 0.087(11) 0.017(8) -0.030(9) -0.015(7)
C48 0.051(9) 0.032(8) 0.072(10) 0.020(7) -0.019(8) -0.009(7)
C49 0.024(8) 0.041(8) 0.066(11) 0.014(8) -0.010(7) -0.004(6)
C50 0.032(9) 0.052(10) 0.093(13) 0.030(10) -0.004(9) -0.003(8)
C51 0.034(10) 0.059(11) 0.124(16) 0.046(11) 0.007(10) -0.002(8)
C52 0.041(11) 0.076(13) 0.142(17) 0.049(13) -0.003(12) 0.004(10)
C53 0.046(11) 0.054(11) 0.123(16) 0.049(11) -0.004(11) -0.001(9)
C54 0.028(8) 0.055(10) 0.077(12) 0.027(9) -0.001(8) -0.001(7)
C55 0.037(9) 0.031(8) 0.061(11) 0.017(8) -0.002(8) -0.008(7)
C56 0.052(12) 0.031(9) 0.074(14) 0.016(9) -0.011(10) 0.000(8)
C57 0.052(13) 0.033(9) 0.096(17) 0.012(10) -0.030(12) -0.007(8)
C58 0.038(11) 0.043(11) 0.112(19) 0.024(12) -0.014(11) -0.005(9)
C59 0.043(12) 0.065(14) 0.101(19) 0.041(14) -0.001(12) -0.018(10)
C60 0.042(11) 0.053(11) 0.064(12) 0.020(9) 0.002(9) -0.001(9)
C61 0.043(10) 0.036(8) 0.033(8) 0.005(7) 0.001(7) -0.003(7)
C62 0.030(8) 0.045(9) 0.040(9) 0.012(7) -0.006(7) 0.003(7)
C63 0.042(10) 0.040(9) 0.033(8) 0.003(7) -0.002(7) 0.003(7)
C64 0.027(8) 0.043(8) 0.026(7) -0.001(6) -0.004(6) -0.003(6)
C65 0.063(12) 0.034(8) 0.025(8) 0.010(6) -0.009(7) -0.005(8)
C66 0.049(10) 0.037(9) 0.031(8) 0.010(7) -0.006(7) -0.002(7)
C67 0.042(9) 0.039(8) 0.017(7) 0.007(6) -0.007(6) 0.003(7)
C68 0.062(11) 0.035(8) 0.011(6) 0.007(6) 0.008(6) 0.001(7)
C69 0.032(9) 0.048(9) 0.021(7) 0.012(6) -0.001(6) 0.006(7)
C70 0.040(9) 0.031(7) 0.017(7) 0.005(6) 0.002(6) 0.003(6)
C71 0.022(6) 0.039(6) 0.011(5) 0.002(5) 0.003(4) -0.001(5)
C72 0.033(5) 0.029(5) 0.018(4) -0.004(4) 0.003(4) 0.004(4)
C73 0.033(9) 0.046(9) 0.027(8) -0.018(7) -0.002(6) 0.009(7)
C74 0.061(12) 0.049(10) 0.032(9) -0.021(7) -0.005(8) 0.011(9)
C75 0.036(9) 0.027(7) 0.044(9) -0.008(6) 0.010(7) 0.004(6)
C76 0.054(11) 0.055(11) 0.029(9) 0.000(8) -0.003(8) -0.006(9)
C77 0.076(15) 0.065(13) 0.040(11) -0.015(9) 0.002(10) 0.004(11)
C78 0.088(18) 0.057(13) 0.058(13) 0.002(10) 0.026(13) 0.017(12)
C79 0.054(13) 0.027(9) 0.13(2) 0.011(11) 0.059(14) 0.007(8)
C80 0.052(12) 0.028(9) 0.088(15) -0.019(9) 0.000(10) 0.001(8)
C81 0.037(9) 0.068(13) 0.016(7) 0.009(7) 0.005(6) 0.021(8)
C82 0.027(8) 0.046(10) 0.044(10) 0.007(7) 0.006(7) 0.006(7)
C83 0.059(7) 0.057(6) 0.066(6) 0.019(6) 0.011(6) 0.000(6)
C84 0.065(7) 0.055(6) 0.062(7) 0.018(6) 0.009(6) -0.005(6)
C85 0.075(7) 0.065(6) 0.073(7) 0.014(6) 0.005(6) -0.001(6)
C86 0.081(5) 0.078(5) 0.087(5) 0.006(4) 0.004(4) -0.001(4)
C87 0.084(5) 0.083(5) 0.091(5) 0.008(4) 0.007(4) -0.002(4)
C88 0.074(5) 0.072(5) 0.080(5) 0.009(4) 0.009(4) 0.001(4)
C89 0.028(6) 0.049(7) 0.035(6) 0.007(5) 0.008(5) -0.002(5)
C90 0.030(9) 0.042(8) 0.029(8) 0.007(6) -0.012(6) -0.012(7)
C91 0.033(8) 0.031(7) 0.029(8) 0.002(6) 0.001(6) -0.008(6)
C92 0.041(10) 0.030(8) 0.050(10) 0.002(7) -0.012(8) 0.000(7)
C93 0.059(12) 0.030(8) 0.047(10) 0.004(7) 0.009(8) -0.001(8)
C94 0.059(12) 0.023(7) 0.048(10) 0.003(7) 0.014(9) -0.002(7)
C95 0.022(8) 0.051(10) 0.041(9) 0.001(7) -0.002(6) -0.002(7)
C96 0.046(10) 0.032(8) 0.037(9) 0.005(7) -0.005(7) -0.007(7)
N1 0.034(7) 0.030(6) 0.032(7) -0.013(5) -0.004(5) 0.003(5)
N2 0.025(6) 0.033(6) 0.012(5) -0.001(5) -0.008(4) -0.006(5)
N3 0.012(5) 0.040(6) 0.021(5) 0.003(4) 0.000(4) -0.006(4)
N4 0.025(7) 0.043(7) 0.039(7) 0.012(6) 0.011(5) -0.007(5)
N5 0.033(7) 0.037(7) 0.027(6) 0.007(5) -0.007(5) -0.003(5)
N6 0.044(9) 0.033(7) 0.048(8) 0.008(6) -0.004(7) -0.002(6)
N7 0.025(6) 0.053(8) 0.007(5) 0.003(5) -0.004(4) -0.002(5)
N8 0.066(9) 0.023(6) 0.018(6) -0.005(5) 0.003(6) 0.009(6)
N9 0.026(7) 0.056(8) 0.023(6) -0.005(6) -0.002(5) 0.005(6)
N10 0.040(8) 0.040(7) 0.023(6) -0.011(5) -0.001(5) 0.004(6)
Pt1 0.0318(3) 0.0304(3) 0.0203(3) 0.0041(2) -0.0036(2) -0.0039(3)
Pt2 0.0330(4) 0.0481(4) 0.0163(3) 0.0032(3) 0.0007(2) 0.0021(3)

loop_
_atom_type_symbol
_atom_type_description
_atom_type_scat_dispersion_real
_atom_type_scat_dispersion_imag
_atom_type_scat_source
C C 0.0181 0.0091 'International Tables Vol C Tables 4.2.6.8 and 6.1.1.4'
H H 0.0000 0.0000 'International Tables Vol C Tables 4.2.6.8 and 6.1.1.4'
N N 0.0311 0.0180 'International Tables Vol C Tables 4.2.6.8 and 6.1.1.4'
Pt Pt -4.5932 6.9264 'International Tables Vol C Tables 4.2.6.8 and 6.1.1.4'

loop_
_geom_angle_atom_site_label_1
_geom_angle_atom_site_label_2
_geom_angle_atom_site_label_3
_geom_angle
C6 C1 C2 120.8(15)
C6 C1 N1 120.7(15)
C2 C1 N1 118.5(15)
C1 C2 C3 119.4(18)
C4 C3 C2 118.8(19)
C5 C4 C3 120.6(16)
C4 C5 C6 120.9(18)
C1 C6 C5 119.4(18)
C8 C7 C12 119.6(14)
C8 C7 N1 120.3(14)
C12 C7 N1 120.0(12)
C9 C8 C7 120.6(15)
C8 C9 C10 119.8(15)
C11 C10 C9 119.3(17)
C10 C11 C12 121.0(14)
C11 C12 C7 119.7(13)
N1 C13 C14 121.3(13)
N1 C13 C18 121.9(13)
C14 C13 C18 116.8(13)
C15 C14 C13 120.8(13)
C14 C15 C16 123.4(14)
C15 C16 C17 116.8(13)
C15 C16 C20 124.0(13)
C17 C16 C20 119.2(12)
C18 C17 C16 121.3(13)
C17 C18 C13 120.9(13)
N2 C19 C20 121.1(13)
C21 C20 C19 117.3(13)
C21 C20 C16 122.9(13)
C19 C20 C16 119.7(13)
C20 C21 C22 120.7(14)
C23 C22 C21 119.4(14)
N2 C23 C22 119.8(13)
N2 C23 C24 113.7(13)
C22 C23 C24 126.5(13)
C25 C24 N3 105.2(12)
C25 C24 C23 138.0(14)
N3 C24 C23 116.7(12)
N5 C25 C24 105.1(14)
N5 C26 C27 112.0(14)
C32 C27 C28 118.6(18)
C32 C27 C26 120.0(17)
C28 C27 C26 121.4(17)
C29 C28 C27 120.7(18)
C28 C29 C30 121.3(19)
C31 C30 C29 117.9(19)
C32 C31 C30 121.0(19)
C27 C32 C31 120.5(18)
C34 C33 Pt1 173.5(13)
C33 C34 C35 175.3(15)
C40 C35 C36 119.1(14)
C40 C35 C34 120.8(14)
C36 C35 C34 120.0(14)
C37 C36 C35 120.0(15)
C36 C37 C38 120.6(15)
C39 C38 C37 118.9(16)
C38 C39 C40 121.2(16)
C39 C40 C35 120.3(15)
C42 C41 Pt1 173.0(13)
C41 C42 C43 174.2(19)
C44 C43 C48 118.7(16)
C44 C43 C42 121.9(17)
C48 C43 C42 119.4(15)
C45 C44 C43 118.6(18)
C46 C45 C44 122.2(19)
C45 C46 C47 120.0(18)
C48 C47 C46 119.4(18)
C47 C48 C43 120.9(17)
C54 C49 N6 119.9(15)
C54 C49 C50 118.4(16)
N6 C49 C50 121.6(15)
C51 C50 C49 120.2(18)
C50 C51 C52 121.9(19)
C51 C52 C53 118(2)
C54 C53 C52 119.9(18)
C53 C54 C49 121.4(17)
C56 C55 C60 119.3(17)
C56 C55 N6 120.7(17)
C60 C55 N6 120.0(17)
C55 C56 C57 120(2)
C58 C57 C56 120(2)
C59 C58 C57 119(2)
C58 C59 C60 122(2)
C59 C60 C55 119(2)
C62 C61 C66 119.0(15)
C62 C61 N6 121.4(15)
C66 C61 N6 119.6(15)
C63 C62 C61 119.7(15)
C62 C63 C64 122.3(16)
C65 C64 C63 116.4(15)
C65 C64 C68 122.4(14)
C63 C64 C68 121.0(14)
C66 C65 C64 123.0(16)
C65 C66 C61 119.5(16)
N7 C67 C68 121.6(15)
C69 C68 C67 117.4(14)
C69 C68 C64 121.2(15)
C67 C68 C64 121.3(14)
C70 C69 C68 119.1(15)
C71 C70 C69 119.1(15)
N7 C71 C70 124.4(14)
N7 C71 C72 111.5(12)
C70 C71 C72 124.1(13)
N8 C72 C73 105.5(12)
N8 C72 C71 118.8(13)
C73 C72 C71 135.7(14)
N10 C73 C72 105.0(14)
N10 C74 C75 109.5(12)
C80 C75 C76 120.6(17)
C80 C75 C74 120.4(17)
C76 C75 C74 119.0(15)
C77 C76 C75 118.9(18)
C78 C77 C76 123(2)
C77 C78 C79 120(2)
C78 C79 C80 120.6(18)
C75 C80 C79 117.3(19)
C82 C81 Pt2 174.8(14)
C81 C82 C83 177.3(18)
C84 C83 C88 118(2)
C84 C83 C82 122.3(18)
C88 C83 C82 120(2)
C83 C84 C85 120(2)
C86 C85 C84 122(3)
C85 C86 C87 119(3)
C86 C87 C88 121(3)
C83 C88 C87 119(2)
C90 C89 Pt2 173.3(15)
C89 C90 C91 174.0(17)
C92 C91 C96 117.0(15)
C92 C91 C90 120.6(14)
C96 C91 C90 122.3(14)
C91 C92 C93 123.7(16)
C92 C93 C94 118.3(17)
C95 C94 C93 120.0(17)
C94 C95 C96 118.5(16)
C91 C96 C95 122.4(16)
C13 N1 C7 121.6(11)
C13 N1 C1 119.5(13)
C7 N1 C1 116.1(12)
C19 N2 C23 121.6(12)
C19 N2 Pt1 122.3(9)
C23 N2 Pt1 116.0(9)
N4 N3 C24 111.8(11)
N4 N3 Pt1 133.3(10)
C24 N3 Pt1 114.8(8)
N3 N4 N5 104.6(12)
N4 N5 C25 113.3(13)
N4 N5 C26 117.2(13)
C25 N5 C26 129.3(14)
C49 N6 C61 123.1(14)
C49 N6 C55 118.7(14)
C61 N6 C55 117.8(14)
C71 N7 C67 118.3(13)
C71 N7 Pt2 117.9(10)
C67 N7 Pt2 123.6(11)
N9 N8 C72 113.8(13)
N9 N8 Pt2 132.0(11)
C72 N8 Pt2 114.2(9)
N8 N9 N10 101.9(12)
C73 N10 N9 113.8(14)
C73 N10 C74 127.2(15)
N9 N10 C74 118.9(13)
C41 Pt1 C33 90.4(6)
C41 Pt1 N3 95.1(5)
C33 Pt1 N3 173.8(5)
C41 Pt1 N2 172.9(5)
C33 Pt1 N2 96.2(5)
N3 Pt1 N2 78.6(4)
C81 Pt2 C89 90.5(7)
C81 Pt2 N8 171.1(6)
C89 Pt2 N8 98.2(6)
C81 Pt2 N7 93.9(6)
C89 Pt2 N7 172.9(6)
N8 Pt2 N7 77.5(5)

loop_
_geom_bond_atom_site_label_1
_geom_bond_atom_site_label_2
_geom_bond_distance
C1 C6 1.38(2)
C1 C2 1.39(2)
C1 N1 1.451(18)
C2 C3 1.41(3)
C3 C4 1.40(3)
C4 C5 1.37(3)
C5 C6 1.39(2)
C7 C8 1.37(2)
C7 C12 1.39(2)
C7 N1 1.442(19)
C8 C9 1.37(2)
C9 C10 1.41(2)
C10 C11 1.36(2)
C11 C12 1.38(2)
C13 N1 1.382(19)
C13 C14 1.40(2)
C13 C18 1.411(19)
C14 C15 1.34(2)
C15 C16 1.38(2)
C16 C17 1.390(19)
C16 C20 1.48(2)
C17 C18 1.37(2)
C19 N2 1.353(17)
C19 C20 1.40(2)
C20 C21 1.38(2)
C21 C22 1.415(19)
C22 C23 1.37(2)
C23 N2 1.361(18)
C23 C24 1.443(19)
C24 C25 1.36(2)
C24 N3 1.396(18)
C25 N5 1.35(2)
C26 N5 1.47(2)
C26 C27 1.49(3)
C27 C32 1.39(3)
C27 C28 1.40(2)
C28 C29 1.38(3)
C29 C30 1.40(3)
C30 C31 1.39(3)
C31 C32 1.39(3)
C33 C34 1.19(2)
C33 Pt1 1.956(15)
C34 C35 1.48(2)
C35 C40 1.38(2)
C35 C36 1.40(2)
C36 C37 1.37(2)
C37 C38 1.39(2)
C38 C39 1.37(2)
C39 C40 1.37(2)
C41 C42 1.22(2)
C41 Pt1 1.940(15)
C42 C43 1.43(2)
C43 C44 1.40(2)
C43 C48 1.41(3)
C44 C45 1.40(3)
C45 C46 1.35(3)
C46 C47 1.39(3)
C47 C48 1.38(2)
C49 C54 1.39(2)
C49 N6 1.41(2)
C49 C50 1.42(2)
C50 C51 1.33(3)
C51 C52 1.39(3)
C52 C53 1.42(3)
C53 C54 1.35(3)
C55 C56 1.37(3)
C55 C60 1.41(2)
C55 N6 1.43(2)
C56 C57 1.42(2)
C57 C58 1.37(3)
C58 C59 1.34(3)
C59 C60 1.38(3)
C61 C62 1.41(2)
C61 C66 1.41(2)
C61 N6 1.41(2)
C62 C63 1.38(2)
C63 C64 1.40(2)
C64 C65 1.40(2)
C64 C68 1.47(2)
C65 C66 1.37(2)
C67 N7 1.35(2)
C67 C68 1.42(2)
C68 C69 1.41(2)
C69 C70 1.39(2)
C70 C71 1.35(2)
C71 N7 1.335(18)
C71 C72 1.480(19)
C72 N8 1.34(2)
C72 C73 1.38(2)
C73 N10 1.33(2)
C74 N10 1.47(2)
C74 C75 1.51(2)
C75 C80 1.38(2)
C75 C76 1.40(2)
C76 C77 1.36(3)
C77 C78 1.34(3)
C78 C79 1.36(3)
C79 C80 1.44(3)
C81 C82 1.18(2)
C81 Pt2 1.98(2)
C82 C83 1.43(3)
C83 C84 1.37(3)
C83 C88 1.39(3)
C84 C85 1.40(3)
C85 C86 1.32(3)
C86 C87 1.34(4)
C87 C88 1.43(4)
C89 C90 1.15(2)
C89 Pt2 1.999(16)
C90 C91 1.47(2)
C91 C92 1.37(2)
C91 C96 1.38(2)
C92 C93 1.38(2)
C93 C94 1.40(3)
C94 C95 1.40(2)
C95 C96 1.40(2)
N2 Pt1 2.095(11)
N3 N4 1.303(16)
N3 Pt1 2.043(11)
N4 N5 1.328(18)
N7 Pt2 2.101(12)
N8 N9 1.328(18)
N8 Pt2 2.080(13)
N9 N10 1.359(19)

loop_
_platon_squeeze_void_nr
_platon_squeeze_void_average_x
_platon_squeeze_void_average_y
_platon_squeeze_void_average_z
_platon_squeeze_void_volume
_platon_squeeze_void_count_electrons
_platon_squeeze_void_content
1 0.515 0.071 0.027 31 6 ' '
2 0.485 0.929 -0.028 31 6 ' '
3 0.919 0.630 0.154 32 14 ' '
4 0.232 0.967 0.147 12 2 ' '
5 0.081 0.130 0.346 32 14 ' '
6 0.768 0.467 0.353 12 2 ' '
7 0.485 0.571 0.472 31 6 ' '
8 0.515 0.429 0.528 31 6 ' '
9 0.919 0.870 0.654 32 14 ' '
10 0.232 0.533 0.647 12 2 ' '
11 0.081 0.370 0.846 32 14 ' '
12 0.768 0.033 0.853 12 2 ' '
